data_1570280
loop_
_publ_author_name
'Mare, Liviu'
'Muresan-Pop, Marieta'
'Purcea Lopes, Pompilia Mioara'
'Turza, Alexandru'
'Borodi, Gheorghe'
'Popescu, Violeta'

_publ_section_title
;
 Crystal Structure and Intermolecular Energy for Some Nandrolone Esters.
;
_journal_issue 20
_journal_name_full 'Molecules (Basel, Switzerland)'
_journal_page_first 7179
_journal_paper_doi 10.3390/molecules28207179
_journal_volume 28
_journal_year 2023
_chemical_absolute_configuration ad
_chemical_formula_moiety 'C26 H38 O3'
_chemical_formula_sum 'C26 H38 O3'
_chemical_formula_weight 398.56
_chemical_name_common Nandrolone_cypionate
_chemical_name_systematic 19_nortestosterone_17&#x00CE;&#x00B2;_cyclopentanepropionate
_space_group_crystal_system orthorhombic
_space_group_IT_number 19
_space_group_name_Hall 'P 2ac 2ab'
_space_group_name_H-M_alt 'P 21 21 21'
_atom_sites_solution_hydrogens geom
_atom_sites_solution_primary dual
_audit_creation_date 2023-02-03
_audit_creation_method
;
Olex2 1.2
(compiled 2018.05.29 svn.r3508 for OlexSys, GUI svn.r5506)
;
_cell_angle_alpha 90
_cell_angle_beta 90
_cell_angle_gamma 90
_cell_formula_units_Z 4
_cell_length_a 7.64320(10)
_cell_length_b 15.3112(4)
_cell_length_c 19.7800(4)
_cell_measurement_reflns_used 13856
_cell_measurement_temperature 293(2)
_cell_measurement_theta_max 70.2050
_cell_measurement_theta_min 4.4550
_cell_volume 2314.79(8)
_computing_cell_refinement 'CrysAlisPro 1.171.41.16a (Rigaku OD, 2019)'
_computing_data_collection 'CrysAlisPro 1.171.41.16a (Rigaku OD, 2019)'
_computing_data_reduction 'CrysAlisPro 1.171.41.16a (Rigaku OD, 2019)'
_computing_molecular_graphics 'Olex2 (Dolomanov et al., 2009)'
_computing_publication_material 'Olex2 (Dolomanov et al., 2009)'
_computing_structure_refinement 'ShelXL (Sheldrick, 2015)'
_computing_structure_solution 'ShelXT (Sheldrick, 2015)'
_diffrn_ambient_temperature 293(2)
_diffrn_detector 'CCD plate'
_diffrn_detector_area_resol_mean 16.4335
_diffrn_detector_type Eos
_diffrn_measured_fraction_theta_full 1.000
_diffrn_measured_fraction_theta_max 0.996
_diffrn_measurement_details
;
List of Runs (angles in degrees, time in seconds):

  # Type    Start    End  Width  t~exp~   \w     \q     \k     \f   Frames
--------------------------------------------------------------------------
  1  \w     32.00  64.00   1.00    1.00    --    0.00  38.00   0.00   32
  2  \w    -29.00  25.00   1.00    1.00    --    0.00  76.00-124.42   54
  3  \w    -25.00  25.00   1.00    1.00    --    0.00  38.00   0.00   50
  4  \w    -68.00 -25.00   1.00    1.00    --    0.00 -77.00-120.00   43
  5  \w     32.00  68.00   1.00    1.00    --    0.00  76.00-124.42   36
  6  \w    -20.00  30.00   1.00    1.00    --    0.00 -77.00-120.00   50
  7  \w    -32.00   3.00   1.00    1.00    --    0.00  82.00  52.84   35
  8  \w      7.00  39.00   1.00    1.00    --    0.00  82.00  52.84   32
  9  \w    -20.00   7.00   1.00    1.25    --   28.00 112.00  16.07   27
 10  \w    -17.00   8.00   1.00    1.25    --   28.00 106.00-116.92   25
 11  \w      7.00  32.00   1.00    1.25    --   44.00  89.00  -0.86   25
 12  \w      9.00  34.00   1.00    1.25    --   44.00  86.00 169.86   25
 13  \w      8.00  33.00   1.00    1.25    --   44.00  87.00-129.58   25
 14  \w      9.00  34.00   1.00    1.25    --   44.00  86.00 106.60   25
 15  \w     16.00  41.00   1.00    1.25    --   48.00  81.00  28.73   25
 16  \w     17.00  42.00   1.00    1.25    --   48.00  79.00 -41.85   25
 17  \w     17.00  42.00   1.00    1.25    --   48.00  79.00 -65.59   25
 18  \w     19.00  44.00   1.00    1.25    --   52.00  82.00 -10.88   25
 19  \w     19.00  44.00   1.00    1.25    --   52.00  82.00  74.59   25
 20  \w     14.00  74.00   1.00    1.25    --   54.00 -57.00  60.00   60
 21  \w     25.00  93.00   1.00    1.25    --   54.00-126.00  90.00   68
 22  \w      1.00  74.00   1.00    1.25    --   54.00 -57.00 -90.00   73
 23  \w     10.00  89.00   1.00    1.25    --   54.00 -99.00-150.00   79
 24  \w     27.00  53.00   1.00    1.25    --   54.00  77.00-120.00   26
 25  \w     31.00  67.00   1.00    1.25    --   60.00  77.00-156.60   36
 26  \w     78.00 129.00   1.00    1.25    --   60.00  72.00 144.21   51
 27  \w     33.00  59.00   1.00    1.25    --   60.00  72.00 144.21   26
 28  \w    103.00 129.00   1.00    1.25    --   60.00  77.00-156.60   26
 29  \w     32.00  84.00   1.00    1.25    --   60.00  75.00  69.76   52
 30  \w     99.00 127.00   1.00    1.25    --   60.00  72.00 -33.80   28
 31  \w     34.00  74.00   1.00    1.25    --   60.00  72.00 -33.80   40
 32  \w     31.00  60.00   1.00    1.25    --   60.00  76.00  36.39   29
 33  \w     70.00 130.00   1.00    1.25    --   60.00  77.00 178.45   60
 34  \w     90.00 128.00   1.00    1.25    --   60.00  71.00 -63.73   38
 35  \w     33.00  77.00   1.00    1.25    --   60.00  71.00 -63.73   44
 36  \w     30.00  57.00   1.00    1.25    --   60.00  77.00 178.45   27
 37  \w     32.00  58.00   1.00    1.25    --   60.00  73.00 128.66   26
 38  \w     44.00 110.00   1.00    1.25    --   64.00  55.00 121.54   66
 39  \w     95.00 137.00   1.00    1.25    --   68.00  76.00   2.45   42
 40  \w     39.00  77.00   1.00    1.25    --   68.00  76.00   2.45   38
 41  \w     39.00 126.00   1.00    1.25    --   68.00  75.00-115.17   87
 42  \w    105.00 147.00   1.00    1.25    --   80.00  64.00  44.60   42
 43  \w     57.00  84.00   1.00    1.25    --   80.00  64.00  44.60   27
 44  \w     85.00 116.00   1.00    1.25    --  108.00  64.00  90.00   31
 45  \w     42.00 130.00   1.00    1.25    --  108.00 -64.00 -60.00   88
 46  \w     85.00 147.00   1.00    1.25    --  108.00  64.00 -60.00   62
 47  \w     44.00 107.00   1.00    1.25    --  108.00 -92.00 -90.00   63
 48  \w     79.00 177.00   1.00    1.25    --  108.00  77.00-120.00   98
 49  \w     79.00 157.00   1.00    1.25    --  108.00  77.00 -90.00   78
 50  \w     36.00 102.00   1.00    1.25    --  108.00 -92.00  90.00   66
 51  \w    118.00 178.00   1.00    1.25    --  108.00  77.00 -60.00   60
 52  \w     78.00 104.00   1.00    1.25    --  108.00  77.00 -60.00   26
 53  \w    130.00 172.00   1.00    1.25    --  108.00  77.00   0.00   42
 54  \w     78.00 104.00   1.00    1.25    --  108.00  77.00   0.00   26
 55  \w     78.00 170.00   1.00    1.25    --  108.00  77.00  90.00   92
 56  \w     61.00 112.00   1.00    1.25    --  108.00-112.00-120.00   51
 57  \w     78.00 167.00   1.00    1.25    --  108.00  77.00  30.00   89
 58  \w     78.00 104.00   1.00    1.25    --  108.00  77.00-150.00   26
 59  \w    127.00 170.00   1.00    1.25    --  108.00  77.00 120.00   43
 60  \w     78.00 104.00   1.00    1.25    --  108.00  77.00 120.00   26
 61  \w     79.00 178.00   1.00    1.25    --  108.00  77.00 -30.00   99
 62  \w     78.00 104.00   1.00    1.25    --  108.00  77.00 150.00   26
 63  \w     85.00 165.00   1.00    1.25    --  108.00  64.00-150.00   80
 64  \w     85.00 111.00   1.00    1.25    --  108.00  64.00 -90.00   26
 65  \w     80.00 112.00   1.00    1.25    --  108.00-112.00  30.00   32
 66  \w    123.00 178.00   1.00    1.25    --  108.00  77.00  60.00   55
 67  \w     85.00 111.00   1.00    1.25    --  108.00  64.00  60.00   26
 68  \w     82.00 131.00   1.00    1.25    --  108.00  38.00 150.00   49
 69  \w     78.00 112.00   1.00    1.25    --  108.00  77.00  60.00   34
 70  \w     85.00 140.00   1.00    1.25    --  108.00  64.00   0.00   55
 71  \w     85.00 111.00   1.00    1.25    --  108.00  64.00 -30.00   26
 72  \w     36.00 100.00   1.00    1.25    --  108.00 -92.00 150.00   64
 73  \w     85.00 166.00   1.00    1.25    --  108.00  64.00-180.00   81
 74  \w     85.00 175.00   1.00    1.25    --  108.00  64.00 150.00   90
 75  \w     78.00 104.00   1.00    1.25    --  108.00  77.00-180.00   26
;
_diffrn_measurement_device 'four-circle diffractometer'
_diffrn_measurement_device_type 'SuperNova, Dual, Cu at home/near, Eos'
_diffrn_measurement_method '\w scans'
_diffrn_orient_matrix_type 'CrysAlisPro convention (1999,Acta A55,543-557)'
_diffrn_orient_matrix_UB_11 -0.0138131000
_diffrn_orient_matrix_UB_12 -0.1003086000
_diffrn_orient_matrix_UB_13 0.0029226000
_diffrn_orient_matrix_UB_21 -0.1991173000
_diffrn_orient_matrix_UB_22 0.0062678000
_diffrn_orient_matrix_UB_23 -0.0110959000
_diffrn_orient_matrix_UB_31 0.0281189000
_diffrn_orient_matrix_UB_32 -0.0047477000
_diffrn_orient_matrix_UB_33 -0.0770319000
_diffrn_radiation_monochromator mirror
_diffrn_radiation_probe x-ray
_diffrn_radiation_type CuK\a
_diffrn_radiation_wavelength 1.54184
_diffrn_reflns_av_R_equivalents 0.0297
_diffrn_reflns_av_unetI/netI 0.0138
_diffrn_reflns_Laue_measured_fraction_full 1.000
_diffrn_reflns_Laue_measured_fraction_max 0.996
_diffrn_reflns_limit_h_max 9
_diffrn_reflns_limit_h_min -9
_diffrn_reflns_limit_k_max 18
_diffrn_reflns_limit_k_min -18
_diffrn_reflns_limit_l_max 20
_diffrn_reflns_limit_l_min -23
_diffrn_reflns_number 34086
_diffrn_reflns_point_group_measured_fraction_full 1.000
_diffrn_reflns_point_group_measured_fraction_max 0.993
_diffrn_reflns_theta_full 67.684
_diffrn_reflns_theta_max 70.948
_diffrn_reflns_theta_min 3.651
_diffrn_source 'micro-focus sealed X-ray tube'
_diffrn_source_type 'SuperNova (Cu) X-ray Source'
_exptl_absorpt_coefficient_mu 0.566
_exptl_absorpt_correction_T_max 1.00000
_exptl_absorpt_correction_T_min 0.64848
_exptl_absorpt_correction_type multi-scan
_exptl_absorpt_process_details
;
CrysAlisPro 1.171.41.16a (Rigaku Oxford Diffraction, 2019)
Empirical absorption correction using spherical harmonics,
 implemented in SCALE3 ABSPACK scaling algorithm.
;
_exptl_crystal_colour colourless
_exptl_crystal_density_diffrn 1.144
_exptl_crystal_description needle
_exptl_crystal_F_000 872
_exptl_crystal_size_max 0.08
_exptl_crystal_size_mid 0.01
_exptl_crystal_size_min 0.01
_refine_diff_density_max 0.363
_refine_diff_density_min -0.226
_refine_diff_density_rms 0.045
_refine_ls_abs_structure_details
;
 Flack x determined using 1520 quotients [(I+)-(I-)]/[(I+)+(I-)]
 (Parsons, Flack and Wagner, Acta Cryst. B69 (2013) 249-259).
;
_refine_ls_abs_structure_Flack 0.04(8)
_refine_ls_extinction_method none
_refine_ls_goodness_of_fit_ref 1.061
_refine_ls_hydrogen_treatment constr
_refine_ls_matrix_type full
_refine_ls_number_parameters 263
_refine_ls_number_reflns 4429
_refine_ls_number_restraints 0
_refine_ls_restrained_S_all 1.061
_refine_ls_R_factor_all 0.0710
_refine_ls_R_factor_gt 0.0652
_refine_ls_shift/su_max 0.001
_refine_ls_shift/su_mean 0.000
_refine_ls_structure_factor_coef Fsqd
_refine_ls_weighting_details 'w=1/[\s^2^(Fo^2^)+(0.1349P)^2^+0.3755P] where P=(Fo^2^+2Fc^2^)/3'
_refine_ls_weighting_scheme calc
_refine_ls_wR_factor_gt 0.1986
_refine_ls_wR_factor_ref 0.2089
_reflns_Friedel_coverage 0.743
_reflns_Friedel_fraction_full 1.000
_reflns_Friedel_fraction_max 0.991
_reflns_number_gt 3947
_reflns_number_total 4429
_reflns_threshold_expression 'I > 2\s(I)'
_cod_data_source_file NCyp.cif
_cod_data_source_block NCyp
_cod_database_code 1570280
_shelx_shelxl_version_number 2016/6
_chemical_oxdiff_formula 'c20 h20 o3'
_shelx_space_group_comment
;
The symmetry employed for this shelxl refinement is uniquely defined
by the following loop, which should always be used as a source of
symmetry information in preference to the above space-group names.
They are only intended as comments.
;
_reflns_odcompleteness_completeness 99.92
_reflns_odcompleteness_iscentric 1
_reflns_odcompleteness_theta 66.97
_olex2_refinement_description
;
1. Fixed Uiso
 At 1.2 times of:
  All C(H) groups, All C(H,H) groups
 At 1.5 times of:
  All C(H,H,H) groups
2.a Ternary CH refined with riding coordinates:
 C8(H8), C9(H9), C14(H14), C10(H10), C17(H17), C22(H22)
2.b Secondary CH2 refined with riding coordinates:
 C12(H12A,H12B), C11(H11A,H11B), C15(H15A,H15B), C7(H7A,H7B), C1(H1A,H1B),
 C16(H16A,H16B), C20(H20A,H20B), C6(H6A,H6B), C2(H2A,H2B), C21(H21A,H21B),
 C26(H26A,H26B), C25(H25A,H25B), C24(H24A,H24B), C23(H23A,H23B)
2.c Aromatic/amide H refined with riding coordinates:
 C4(H4)
2.d Idealised Me refined as rotating group:
 C18(H18A,H18B,H18C)
;
_olex2_submission_special_instructions 'No special instructions were received'
_oxdiff_exptl_absorpt_empirical_details
;
Empirical correction (ABSPACK) includes:
- Absorption correction using spherical harmonics
- Frame scaling
;
_oxdiff_exptl_absorpt_empirical_full_max 1.356
_oxdiff_exptl_absorpt_empirical_full_min 0.671

loop_
_space_group_symop_operation_xyz
'x, y, z'
'-x+1/2, -y, z+1/2'
'-x, y+1/2, -z+1/2'
'x+1/2, -y+1/2, -z'

loop_
_atom_site_label
_atom_site_type_symbol
_atom_site_fract_x
_atom_site_fract_y
_atom_site_fract_z
_atom_site_U_iso_or_equiv
_atom_site_adp_type
_atom_site_occupancy
_atom_site_site_symmetry_order
_atom_site_calc_flag
_atom_site_refinement_flags_posn
_atom_site_refinement_flags_adp
_atom_site_refinement_flags_occupancy
_atom_site_disorder_assembly
_atom_site_disorder_group
O2 O 0.5331(4) 0.27070(18) 0.27832(12) 0.0736(7) Uani 1 1 d . . . . .
C8 C 0.6649(4) 0.4307(2) 0.49021(16) 0.0532(7) Uani 1 1 d . . . . .
H8 H 0.661901 0.485618 0.464727 0.064 Uiso 1 1 calc R . . . .
C13 C 0.5470(4) 0.3539(2) 0.38540(15) 0.0526(7) Uani 1 1 d . . . . .
C9 C 0.4868(4) 0.4189(2) 0.52570(16) 0.0508(7) Uani 1 1 d . . . . .
H9 H 0.492629 0.364363 0.551560 0.061 Uiso 1 1 calc R . . . .
C14 C 0.6895(4) 0.3557(2) 0.44018(16) 0.0527(7) Uani 1 1 d . . . . .
H14 H 0.676118 0.301711 0.466235 0.063 Uiso 1 1 calc R . . . .
C10 C 0.4492(4) 0.4932(2) 0.57632(18) 0.0561(7) Uani 1 1 d . . . . .
H10 H 0.431642 0.546929 0.550314 0.067 Uiso 1 1 calc R . . . .
C12 C 0.3715(4) 0.3397(3) 0.41984(19) 0.0679(10) Uani 1 1 d . . . . .
H12A H 0.369795 0.282317 0.440618 0.081 Uiso 1 1 calc R . . . .
H12B H 0.279097 0.341634 0.386243 0.081 Uiso 1 1 calc R . . . .
C17 C 0.6152(5) 0.2766(2) 0.34474(17) 0.0603(8) Uani 1 1 d . . . . .
H17 H 0.593687 0.222443 0.369844 0.072 Uiso 1 1 calc R . . . .
C11 C 0.3366(4) 0.4091(3) 0.4739(2) 0.0672(9) Uani 1 1 d . . . . .
H11A H 0.230018 0.394139 0.497839 0.081 Uiso 1 1 calc R . . . .
H11B H 0.317886 0.464913 0.451823 0.081 Uiso 1 1 calc R . . . .
C5 C 0.6017(4) 0.5076(3) 0.6229(2) 0.0652(9) Uani 1 1 d . . . . .
C19 C 0.4570(7) 0.1989(3) 0.2597(3) 0.0875(13) Uani 1 1 d . . . . .
C18 C 0.5450(6) 0.4365(3) 0.34194(19) 0.0744(10) Uani 1 1 d . . . . .
H18A H 0.506412 0.485116 0.368766 0.112 Uiso 1 1 calc GR . . . .
H18B H 0.466502 0.428510 0.304550 0.112 Uiso 1 1 calc GR . . . .
H18C H 0.660680 0.447846 0.325227 0.112 Uiso 1 1 calc GR . . . .
C15 C 0.8607(5) 0.3468(3) 0.4009(2) 0.0720(10) Uani 1 1 d . . . . .
H15A H 0.904656 0.403596 0.387415 0.086 Uiso 1 1 calc R . . . .
H15B H 0.948950 0.317640 0.428004 0.086 Uiso 1 1 calc R . . . .
C7 C 0.8095(4) 0.4367(3) 0.5421(2) 0.0767(11) Uani 1 1 d . . . . .
H7A H 0.815609 0.382438 0.567241 0.092 Uiso 1 1 calc R . . . .
H7B H 0.920586 0.444962 0.519221 0.092 Uiso 1 1 calc R . . . .
C1 C 0.2813(5) 0.4752(3) 0.6156(2) 0.0740(11) Uani 1 1 d . . . . .
H1A H 0.182132 0.485301 0.586009 0.089 Uiso 1 1 calc R . . . .
H1B H 0.279493 0.414103 0.628613 0.089 Uiso 1 1 calc R . . . .
C16 C 0.8128(5) 0.2920(3) 0.3392(2) 0.0749(10) Uani 1 1 d . . . . .
H16A H 0.875557 0.236927 0.339554 0.090 Uiso 1 1 calc R . . . .
H16B H 0.840767 0.322970 0.297816 0.090 Uiso 1 1 calc R . . . .
O1 O 0.4048(6) 0.5312(5) 0.7851(2) 0.159(2) Uani 1 1 d . . . . .
C20 C 0.3680(7) 0.2054(4) 0.1929(2) 0.0879(13) Uani 1 1 d . . . . .
H20A H 0.403671 0.156783 0.164641 0.105 Uiso 1 1 calc R . . . .
H20B H 0.403378 0.259003 0.170620 0.105 Uiso 1 1 calc R . . . .
C4 C 0.5833(6) 0.5170(3) 0.6898(2) 0.0873(14) Uani 1 1 d . . . . .
H4 H 0.683735 0.518230 0.716312 0.105 Uiso 1 1 calc R . . . .
C6 C 0.7798(5) 0.5108(4) 0.5902(3) 0.0876(14) Uani 1 1 d . . . . .
H6A H 0.791986 0.565540 0.565945 0.105 Uiso 1 1 calc R . . . .
H6B H 0.868893 0.509189 0.625068 0.105 Uiso 1 1 calc R . . . .
C2 C 0.2602(6) 0.5305(3) 0.6782(2) 0.0817(12) Uani 1 1 d . . . . .
H2A H 0.241375 0.590778 0.665018 0.098 Uiso 1 1 calc R . . . .
H2B H 0.157821 0.511079 0.702994 0.098 Uiso 1 1 calc R . . . .
C3 C 0.4162(7) 0.5252(4) 0.7228(2) 0.0960(15) Uani 1 1 d . . . . .
O3 O 0.4616(10) 0.1348(3) 0.2943(3) 0.188(3) Uani 1 1 d . . . . .
C22 C 0.0734(8) 0.2178(5) 0.1337(3) 0.1089(18) Uani 1 1 d . . . . .
H22 H 0.107393 0.273725 0.113528 0.131 Uiso 1 1 calc R . . . .
C21 C 0.1738(7) 0.2045(5) 0.2007(3) 0.1056(18) Uani 1 1 d . . . . .
H21A H 0.140261 0.250259 0.232056 0.127 Uiso 1 1 calc R . . . .
H21B H 0.138987 0.149097 0.220332 0.127 Uiso 1 1 calc R . . . .
C26 C 0.1005(9) 0.1481(5) 0.0847(3) 0.124(2) Uani 1 1 d . . . . .
H26A H 0.106047 0.091704 0.106978 0.148 Uiso 1 1 calc R . . . .
H26B H 0.207837 0.157220 0.059529 0.148 Uiso 1 1 calc R . . . .
C25 C -0.0616(10) 0.1537(6) 0.0374(4) 0.151(3) Uani 1 1 d . . . . .
H25A H -0.042193 0.195334 0.001238 0.181 Uiso 1 1 calc R . . . .
H25B H -0.088416 0.097141 0.017920 0.181 Uiso 1 1 calc R . . . .
C24 C -0.2023(10) 0.1829(8) 0.0821(5) 0.173(4) Uani 1 1 d . . . . .
H24A H -0.269818 0.228346 0.060077 0.207 Uiso 1 1 calc R . . . .
H24B H -0.280030 0.134455 0.092009 0.207 Uiso 1 1 calc R . . . .
C23 C -0.1277(10) 0.2159(8) 0.1439(4) 0.163(4) Uani 1 1 d . . . . .
H23A H -0.158066 0.178289 0.181569 0.195 Uiso 1 1 calc R . . . .
H23B H -0.171265 0.274211 0.153205 0.195 Uiso 1 1 calc R . . . .

loop_
_atom_site_aniso_label
_atom_site_aniso_U_11
_atom_site_aniso_U_22
_atom_site_aniso_U_33
_atom_site_aniso_U_23
_atom_site_aniso_U_13
_atom_site_aniso_U_12
O2 0.0836(18) 0.0884(17) 0.0487(12) -0.0056(12) 0.0000(12) -0.0120(14)
C8 0.0347(13) 0.0715(18) 0.0536(16) -0.0040(14) 0.0008(12) -0.0043(12)
C13 0.0437(15) 0.0705(17) 0.0437(15) 0.0009(13) 0.0008(12) -0.0002(13)
C9 0.0342(13) 0.0664(16) 0.0518(15) -0.0010(13) 0.0009(11) -0.0030(11)
C14 0.0398(15) 0.0666(17) 0.0517(16) 0.0009(14) -0.0005(12) 0.0025(13)
C10 0.0427(15) 0.0696(18) 0.0560(18) -0.0061(14) 0.0011(13) 0.0002(13)
C12 0.0403(15) 0.100(3) 0.064(2) -0.0181(18) 0.0026(14) -0.0138(16)
C17 0.0607(18) 0.0716(19) 0.0488(17) -0.0025(14) 0.0001(14) -0.0017(15)
C11 0.0349(13) 0.102(3) 0.065(2) -0.0221(19) -0.0019(14) 0.0011(15)
C5 0.0427(16) 0.081(2) 0.072(2) -0.0216(17) -0.0002(15) -0.0048(15)
C19 0.091(3) 0.078(3) 0.093(3) -0.007(2) -0.030(3) 0.001(2)
C18 0.086(3) 0.081(2) 0.0559(19) 0.0067(17) -0.0060(19) 0.009(2)
C15 0.0445(16) 0.105(3) 0.066(2) -0.0123(19) 0.0052(16) 0.0044(17)
C7 0.0352(14) 0.123(3) 0.072(2) -0.027(2) -0.0050(14) 0.0014(17)
C1 0.0439(16) 0.110(3) 0.068(2) -0.027(2) 0.0054(16) -0.0056(18)
C16 0.059(2) 0.098(3) 0.067(2) -0.011(2) 0.0101(17) 0.0078(19)
O1 0.099(3) 0.305(7) 0.073(2) -0.075(3) 0.009(2) -0.008(4)
C20 0.080(3) 0.102(3) 0.082(3) -0.023(2) -0.019(2) 0.006(2)
C4 0.061(2) 0.131(4) 0.070(2) -0.041(3) -0.0090(19) -0.004(2)
C6 0.0433(17) 0.135(4) 0.085(3) -0.040(3) -0.0028(18) -0.014(2)
C2 0.063(2) 0.103(3) 0.079(3) -0.024(2) 0.0142(19) 0.001(2)
C3 0.076(3) 0.141(4) 0.071(3) -0.044(3) 0.005(2) -0.003(3)
O3 0.265(8) 0.108(3) 0.192(5) 0.027(3) -0.151(6) -0.045(4)
C22 0.083(3) 0.142(5) 0.102(4) -0.022(4) -0.013(3) 0.003(3)
C21 0.077(3) 0.163(5) 0.077(3) -0.026(3) -0.004(2) 0.016(3)
C26 0.087(4) 0.177(6) 0.106(4) -0.047(4) 0.003(3) 0.000(4)
C25 0.097(4) 0.240(9) 0.116(5) -0.062(6) -0.017(4) -0.003(5)
C24 0.083(4) 0.282(12) 0.153(7) -0.087(8) -0.022(4) 0.010(5)
C23 0.094(4) 0.273(11) 0.121(5) -0.065(6) -0.017(4) 0.061(6)

loop_
_atom_type_symbol
_atom_type_description
_atom_type_scat_dispersion_real
_atom_type_scat_dispersion_imag
_atom_type_scat_source
C C 0.0181 0.0091 'International Tables Vol C Tables 4.2.6.8 and 6.1.1.4'
H H 0.0000 0.0000 'International Tables Vol C Tables 4.2.6.8 and 6.1.1.4'
O O 0.0492 0.0322 'International Tables Vol C Tables 4.2.6.8 and 6.1.1.4'

loop_
_geom_angle_atom_site_label_1
_geom_angle_atom_site_label_2
_geom_angle_atom_site_label_3
_geom_angle
_geom_angle_site_symmetry_1
_geom_angle_site_symmetry_3
_geom_angle_publ_flag
C19 O2 C17 120.1(3) . . ?
C9 C8 H8 108.3 . . ?
C14 C8 H8 108.3 . . ?
C14 C8 C9 108.4(2) . . ?
C7 C8 H8 108.3 . . ?
C7 C8 C9 110.1(3) . . ?
C7 C8 C14 113.3(3) . . ?
C12 C13 C14 108.2(3) . . ?
C12 C13 C17 115.3(3) . . ?
C12 C13 C18 111.2(3) . . ?
C17 C13 C14 98.3(2) . . ?
C17 C13 C18 110.5(3) . . ?
C18 C13 C14 112.8(3) . . ?
C8 C9 H9 107.3 . . ?
C8 C9 C11 111.4(3) . . ?
C10 C9 C8 111.9(2) . . ?
C10 C9 H9 107.3 . . ?
C10 C9 C11 111.3(3) . . ?
C11 C9 H9 107.3 . . ?
C8 C14 C13 112.5(2) . . ?
C8 C14 H14 106.3 . . ?
C8 C14 C15 120.2(3) . . ?
C13 C14 H14 106.3 . . ?
C15 C14 C13 104.3(3) . . ?
C15 C14 H14 106.3 . . ?
C9 C10 H10 107.7 . . ?
C5 C10 C9 111.3(3) . . ?
C5 C10 H10 107.7 . . ?
C5 C10 C1 111.5(3) . . ?
C1 C10 C9 110.8(3) . . ?
C1 C10 H10 107.7 . . ?
C13 C12 H12A 109.3 . . ?
C13 C12 H12B 109.3 . . ?
C13 C12 C11 111.5(3) . . ?
H12A C12 H12B 108.0 . . ?
C11 C12 H12A 109.3 . . ?
C11 C12 H12B 109.3 . . ?
O2 C17 C13 112.1(3) . . ?
O2 C17 H17 109.4 . . ?
O2 C17 C16 111.6(3) . . ?
C13 C17 H17 109.4 . . ?
C13 C17 C16 104.8(3) . . ?
C16 C17 H17 109.4 . . ?
C9 C11 H11A 108.8 . . ?
C9 C11 H11B 108.8 . . ?
C12 C11 C9 113.6(3) . . ?
C12 C11 H11A 108.8 . . ?
C12 C11 H11B 108.8 . . ?
H11A C11 H11B 107.7 . . ?
C10 C5 C6 116.2(3) . . ?
C4 C5 C10 122.7(3) . . ?
C4 C5 C6 121.1(4) . . ?
O2 C19 C20 113.6(4) . . ?
O3 C19 O2 121.3(4) . . ?
O3 C19 C20 125.1(5) . . ?
C13 C18 H18A 109.5 . . ?
C13 C18 H18B 109.5 . . ?
C13 C18 H18C 109.5 . . ?
H18A C18 H18B 109.5 . . ?
H18A C18 H18C 109.5 . . ?
H18B C18 H18C 109.5 . . ?
C14 C15 H15A 110.9 . . ?
C14 C15 H15B 110.9 . . ?
H15A C15 H15B 108.9 . . ?
C16 C15 C14 104.5(3) . . ?
C16 C15 H15A 110.9 . . ?
C16 C15 H15B 110.9 . . ?
C8 C7 H7A 109.3 . . ?
C8 C7 H7B 109.3 . . ?
H7A C7 H7B 108.0 . . ?
C6 C7 C8 111.5(3) . . ?
C6 C7 H7A 109.3 . . ?
C6 C7 H7B 109.3 . . ?
C10 C1 H1A 108.8 . . ?
C10 C1 H1B 108.8 . . ?
H1A C1 H1B 107.6 . . ?
C2 C1 C10 114.0(3) . . ?
C2 C1 H1A 108.8 . . ?
C2 C1 H1B 108.8 . . ?
C17 C16 H16A 110.7 . . ?
C17 C16 H16B 110.7 . . ?
C15 C16 C17 105.3(3) . . ?
C15 C16 H16A 110.7 . . ?
C15 C16 H16B 110.7 . . ?
H16A C16 H16B 108.8 . . ?
C19 C20 H20A 109.4 . . ?
C19 C20 H20B 109.4 . . ?
C19 C20 C21 111.2(5) . . ?
H20A C20 H20B 108.0 . . ?
C21 C20 H20A 109.4 . . ?
C21 C20 H20B 109.4 . . ?
C5 C4 H4 118.3 . . ?
C5 C4 C3 123.5(4) . . ?
C3 C4 H4 118.3 . . ?
C5 C6 H6A 109.1 . . ?
C5 C6 H6B 109.1 . . ?
C7 C6 C5 112.7(3) . . ?
C7 C6 H6A 109.1 . . ?
C7 C6 H6B 109.1 . . ?
H6A C6 H6B 107.8 . . ?
C1 C2 H2A 109.3 . . ?
C1 C2 H2B 109.3 . . ?
H2A C2 H2B 107.9 . . ?
C3 C2 C1 111.8(4) . . ?
C3 C2 H2A 109.3 . . ?
C3 C2 H2B 109.3 . . ?
O1 C3 C4 121.3(5) . . ?
O1 C3 C2 122.1(5) . . ?
C4 C3 C2 116.5(4) . . ?
C21 C22 H22 109.4 . . ?
C21 C22 C23 112.2(6) . . ?
C26 C22 H22 109.4 . . ?
C26 C22 C21 113.8(6) . . ?
C26 C22 C23 102.4(6) . . ?
C23 C22 H22 109.4 . . ?
C20 C21 C22 113.8(5) . . ?
C20 C21 H21A 108.8 . . ?
C20 C21 H21B 108.8 . . ?
C22 C21 H21A 108.8 . . ?
C22 C21 H21B 108.8 . . ?
H21A C21 H21B 107.7 . . ?
C22 C26 H26A 110.9 . . ?
C22 C26 H26B 110.9 . . ?
C22 C26 C25 104.2(6) . . ?
H26A C26 H26B 108.9 . . ?
C25 C26 H26A 110.9 . . ?
C25 C26 H26B 110.9 . . ?
C26 C25 H25A 111.0 . . ?
C26 C25 H25B 111.0 . . ?
H25A C25 H25B 109.0 . . ?
C24 C25 C26 103.9(5) . . ?
C24 C25 H25A 111.0 . . ?
C24 C25 H25B 111.0 . . ?
C25 C24 H24A 109.8 . . ?
C25 C24 H24B 109.8 . . ?
H24A C24 H24B 108.3 . . ?
C23 C24 C25 109.2(6) . . ?
C23 C24 H24A 109.8 . . ?
C23 C24 H24B 109.8 . . ?
C22 C23 H23A 110.4 . . ?
C22 C23 H23B 110.4 . . ?
C24 C23 C22 106.7(6) . . ?
C24 C23 H23A 110.4 . . ?
C24 C23 H23B 110.4 . . ?
H23A C23 H23B 108.6 . . ?

loop_
_geom_bond_atom_site_label_1
_geom_bond_atom_site_label_2
_geom_bond_distance
_geom_bond_site_symmetry_2
_geom_bond_publ_flag
O2 C17 1.459(4) . ?
O2 C19 1.297(5) . ?
C8 H8 0.9800 . ?
C8 C9 1.543(4) . ?
C8 C14 1.528(5) . ?
C8 C7 1.511(4) . ?
C13 C14 1.537(4) . ?
C13 C12 1.520(4) . ?
C13 C17 1.523(5) . ?
C13 C18 1.530(5) . ?
C9 H9 0.9800 . ?
C9 C10 1.542(4) . ?
C9 C11 1.546(4) . ?
C14 H14 0.9800 . ?
C14 C15 1.528(4) . ?
C10 H10 0.9800 . ?
C10 C5 1.503(5) . ?
C10 C1 1.525(5) . ?
C12 H12A 0.9700 . ?
C12 H12B 0.9700 . ?
C12 C11 1.531(5) . ?
C17 H17 0.9800 . ?
C17 C16 1.532(5) . ?
C11 H11A 0.9700 . ?
C11 H11B 0.9700 . ?
C5 C4 1.337(6) . ?
C5 C6 1.509(5) . ?
C19 C20 1.489(6) . ?
C19 O3 1.197(7) . ?
C18 H18A 0.9600 . ?
C18 H18B 0.9600 . ?
C18 H18C 0.9600 . ?
C15 H15A 0.9700 . ?
C15 H15B 0.9700 . ?
C15 C16 1.526(6) . ?
C7 H7A 0.9700 . ?
C7 H7B 0.9700 . ?
C7 C6 1.497(6) . ?
C1 H1A 0.9700 . ?
C1 H1B 0.9700 . ?
C1 C2 1.509(6) . ?
C16 H16A 0.9700 . ?
C16 H16B 0.9700 . ?
O1 C3 1.238(6) . ?
C20 H20A 0.9700 . ?
C20 H20B 0.9700 . ?
C20 C21 1.493(8) . ?
C4 H4 0.9300 . ?
C4 C3 1.441(6) . ?
C6 H6A 0.9700 . ?
C6 H6B 0.9700 . ?
C2 H2A 0.9700 . ?
C2 H2B 0.9700 . ?
C2 C3 1.486(7) . ?
C22 H22 0.9800 . ?
C22 C21 1.545(8) . ?
C22 C26 1.456(8) . ?
C22 C23 1.550(10) . ?
C21 H21A 0.9700 . ?
C21 H21B 0.9700 . ?
C26 H26A 0.9700 . ?
C26 H26B 0.9700 . ?
C26 C25 1.555(9) . ?
C25 H25A 0.9700 . ?
C25 H25B 0.9700 . ?
C25 C24 1.461(11) . ?
C24 H24A 0.9700 . ?
C24 H24B 0.9700 . ?
C24 C23 1.441(10) . ?
C23 H23A 0.9700 . ?
C23 H23B 0.9700 . ?
